data_7023952
loop_
_publ_author_name
'Pappuru, Sreenath'
'Chokkapu, Eswara Rao'
'Chakraborty, Debashis'
'Ramkumar, Venkatachalam'

_publ_section_title
;
 Group iv complexes containing the benzotriazole phenoxide ligand as
 catalysts for the ring-opening polymerization of lactides, epoxides and
 as precatalysts for the polymerization of ethylene.
;
_journal_issue 46
_journal_name_full 'Dalton transactions (Cambridge, England : 2003)'
_journal_page_first 16412
_journal_page_last 16427
_journal_paper_doi 10.1039/c3dt52065j
_journal_volume 42
_journal_year 2013
_chemical_formula_moiety 'C26 H20 Cl2 Hf N6 O2'
_chemical_formula_sum 'C26 H20 Cl2 Hf N6 O2'
_chemical_formula_weight 697.87
_chemical_name_systematic
;

 ?

;
_space_group_IT_number 9
_symmetry_cell_setting monoclinic
_symmetry_space_group_name_Hall 'C -2yc'
_symmetry_space_group_name_H-M 'C 1 c 1'
_atom_sites_solution_hydrogens geom
_atom_sites_solution_primary direct
_atom_sites_solution_secondary difmap
_audit_creation_method SHELXL-97
_cell_angle_alpha 90.00
_cell_angle_beta 124.5010(10)
_cell_angle_gamma 90.00
_cell_formula_units_Z 4
_cell_length_a 18.5596(6)
_cell_length_b 10.9098(3)
_cell_length_c 15.4502(5)
_cell_measurement_reflns_used 7710
_cell_measurement_temperature 173(2)
_cell_measurement_theta_max 28.35
_cell_measurement_theta_min 2.32
_cell_volume 2578.15(14)
_computing_cell_refinement 'APEXII/SAINT, Bruker,2004'
_computing_data_collection 'APEXII, Bruker,2004'
_computing_data_reduction 'SAINT PLUS/XPREP, Bruker,2004'
_computing_molecular_graphics 'ORTEP-3   (Farrugia, 1997)'
_computing_publication_material 'SHELXL-97  (Sheldrick, 2008)'
_computing_structure_refinement 'SHELXL-97  (Sheldrick, 2008)'
_computing_structure_solution 'SHELXS-97  (Sheldrick, 2008)'
_diffrn_ambient_temperature 173(2)
_diffrn_measured_fraction_theta_full 0.903
_diffrn_measured_fraction_theta_max 0.820
_diffrn_measurement_device_type 'Bruker APEXII CCD area detector'
_diffrn_measurement_method 'phi and omega scans'
_diffrn_radiation_monochromator graphite
_diffrn_radiation_source 'fine-focus sealed tube'
_diffrn_radiation_type MoK\a
_diffrn_radiation_wavelength 0.71073
_diffrn_reflns_av_R_equivalents 0.0162
_diffrn_reflns_av_sigmaI/netI 0.0193
_diffrn_reflns_limit_h_max 24
_diffrn_reflns_limit_h_min -15
_diffrn_reflns_limit_k_max 14
_diffrn_reflns_limit_k_min -14
_diffrn_reflns_limit_l_max 16
_diffrn_reflns_limit_l_min -18
_diffrn_reflns_number 8579
_diffrn_reflns_theta_full 25.00
_diffrn_reflns_theta_max 28.34
_diffrn_reflns_theta_min 2.29
_exptl_absorpt_coefficient_mu 4.290
_exptl_absorpt_correction_T_max 0.4808
_exptl_absorpt_correction_T_min 0.3406
_exptl_absorpt_correction_type multi-scan
_exptl_absorpt_process_details 'SADABS (Bruker, 2004)'
_exptl_crystal_colour yellow
_exptl_crystal_density_diffrn 1.798
_exptl_crystal_density_method 'not measured'
_exptl_crystal_description Hexagonal
_exptl_crystal_F_000 1360
_exptl_crystal_size_max 0.32
_exptl_crystal_size_mid 0.25
_exptl_crystal_size_min 0.20
_refine_diff_density_max 0.404
_refine_diff_density_min -0.661
_refine_diff_density_rms 0.060
_refine_ls_abs_structure_details 'Flack H D (1983), Acta Cryst. A39, 876-881'
_refine_ls_abs_structure_Flack 0.493(14)
_refine_ls_extinction_method none
_refine_ls_goodness_of_fit_ref 1.044
_refine_ls_hydrogen_treatment mixed
_refine_ls_matrix_type full
_refine_ls_number_parameters 325
_refine_ls_number_reflns 3569
_refine_ls_number_restraints 206
_refine_ls_restrained_S_all 1.044
_refine_ls_R_factor_all 0.0127
_refine_ls_R_factor_gt 0.0124
_refine_ls_shift/su_max 0.005
_refine_ls_shift/su_mean 0.001
_refine_ls_structure_factor_coef Fsqd
_refine_ls_weighting_details 'calc w=1/[\s^2^(Fo^2^)+(0.0177P)^2^+1.8126P] where P=(Fo^2^+2Fc^2^)/3'
_refine_ls_weighting_scheme calc
_refine_ls_wR_factor_gt 0.0322
_refine_ls_wR_factor_ref 0.0324
_reflns_number_gt 3509
_reflns_number_total 3569
_reflns_threshold_expression >2sigma(I)
_cod_data_source_file c3dt52065j.txt
_cod_data_source_block HfCl
_cod_depositor_comments
;
The following automatic conversions were performed:

'_symmetry_cell_setting' value 'Monoclinic' changed to 'monoclinic'
according to /home/saulius/struct/CIF-dictionaries/cif_core.dic
dictionary named 'cif_core.dic' version 2.4.2 from 2011-04-26.

Automatic conversion script
Id: cif_fix_values 1891 2012-01-12 08:04:46Z andrius 
;
_cod_original_sg_symbol_Hall ' -2yc'
_cod_original_sg_symbol_H-M Cc
_cod_database_code 7023952

loop_
_symmetry_equiv_pos_as_xyz
'x, y, z'
'x, -y, z+1/2'
'x+1/2, y+1/2, z'
'x+1/2, -y+1/2, z+1/2'

loop_
_atom_site_label
_atom_site_type_symbol
_atom_site_fract_x
_atom_site_fract_y
_atom_site_fract_z
_atom_site_U_iso_or_equiv
_atom_site_adp_type
_atom_site_occupancy
_atom_site_symmetry_multiplicity
_atom_site_calc_flag
_atom_site_refinement_flags
C1 C 0.3504(6) 0.3067(7) 0.6030(8) 0.0102(12) Uani 1 1 d U
C2 C 0.3097(6) 0.3248(8) 0.6580(9) 0.0113(17) Uani 1 1 d U
H2 H 0.2716 0.3916 0.6436 0.014 Uiso 1 1 calc R
C3 C 0.3314(6) 0.2316(8) 0.7389(8) 0.0182(18) Uani 1 1 d U
H3 H 0.3067 0.2401 0.7782 0.022 Uiso 1 1 calc R
C4 C 0.3814(7) 0.1403(9) 0.7587(9) 0.014(2) Uani 1 1 d U
C5 C 0.4180(6) 0.1288(8) 0.7042(8) 0.0135(18) Uani 1 1 d U
H5 H 0.4562 0.0619 0.7191 0.016 Uiso 1 1 calc R
C6 C 0.4004(5) 0.2164(7) 0.6234(7) 0.0102(12) Uani 1 1 d U
C7 C 0.3986(7) 0.0450(9) 0.8397(9) 0.021(2) Uani 1 1 d U
H7A H 0.4235 -0.0287 0.8300 0.031 Uiso 1 1 calc R
H7B H 0.3436 0.0239 0.8311 0.031 Uiso 1 1 calc R
H7C H 0.4398 0.0781 0.9103 0.031 Uiso 1 1 calc R
C8 C 0.5460(6) 0.1266(8) 0.5575(8) 0.0140(19) Uani 1 1 d U
C9 C 0.6108(9) 0.0637(7) 0.5611(13) 0.012(2) Uani 1 1 d U
H9 H 0.6381 -0.0039 0.6075 0.015 Uiso 1 1 calc R
C10 C 0.6359(6) 0.0982(8) 0.4981(8) 0.0127(15) Uani 1 1 d U
H10 H 0.6794 0.0535 0.4971 0.015 Uiso 1 1 calc R
C11 C 0.5925(7) 0.2115(8) 0.4280(9) 0.020(2) Uani 1 1 d U
H11 H 0.6124 0.2384 0.3864 0.024 Uiso 1 1 calc R
C12 C 0.5291(7) 0.2729(10) 0.4227(9) 0.015(2) Uani 1 1 d U
H12 H 0.5010 0.3403 0.3765 0.018 Uiso 1 1 calc R
C13 C 0.5043(6) 0.2292(9) 0.4947(7) 0.0115(16) Uani 1 1 d U
C14 C 0.3319(6) 0.3166(7) 0.2192(8) 0.0109(13) Uani 1 1 d U
C15 C 0.3647(7) 0.3236(9) 0.1605(9) 0.019(2) Uani 1 1 d U
H15 H 0.3998 0.3930 0.1715 0.022 Uiso 1 1 calc R
C16 C 0.3531(6) 0.2454(7) 0.0909(7) 0.0117(14) Uani 1 1 d U
H16 H 0.3809 0.2565 0.0554 0.014 Uiso 1 1 calc R
C17 C 0.2948(7) 0.1367(10) 0.0669(9) 0.016(2) Uani 1 1 d U
C18 C 0.2569(6) 0.1234(8) 0.1237(8) 0.0117(17) Uani 1 1 d U
H18 H 0.2207 0.0548 0.1114 0.014 Uiso 1 1 calc R
C19 C 0.2724(5) 0.2088(7) 0.1957(7) 0.0101(13) Uani 1 1 d U
C20 C 0.2727(7) 0.0523(8) -0.0207(9) 0.019(2) Uani 1 1 d U
H20A H 0.2460 0.0991 -0.0861 0.028 Uiso 1 1 calc R
H20B H 0.2316 -0.0102 -0.0283 0.028 Uiso 1 1 calc R
H20C H 0.3262 0.0126 -0.0053 0.028 Uiso 1 1 calc R
C21 C 0.1346(6) 0.1363(8) 0.2693(8) 0.0108(17) Uani 1 1 d U
C22 C 0.0647(10) 0.0679(7) 0.2656(14) 0.020(3) Uani 1 1 d U
H22 H 0.0357 0.0000 0.2202 0.024 Uiso 1 1 calc R
C23 C 0.0451(7) 0.1111(9) 0.3336(8) 0.0201(19) Uani 1 1 d U
H23 H 0.0002 0.0704 0.3344 0.024 Uiso 1 1 calc R
C24 C 0.0833(7) 0.2031(7) 0.3966(9) 0.0135(18) Uani 1 1 d U
H24 H 0.0664 0.2248 0.4424 0.016 Uiso 1 1 calc R
C25 C 0.1492(7) 0.2725(10) 0.3998(10) 0.016(2) Uani 1 1 d U
H25 H 0.1731 0.3438 0.4422 0.019 Uiso 1 1 calc R
C26 C 0.1760(5) 0.2347(8) 0.3422(7) 0.0071(14) Uani 1 1 d U
Cl1 Cl 0.4584(2) 0.5748(2) 0.4928(3) 0.0195(10) Uani 1 1 d .
Cl2 Cl 0.2203(2) 0.5754(2) 0.3298(3) 0.0159(9) Uani 1 1 d .
Hf1 Hf 0.33994(13) 0.432658(7) 0.41252(17) 0.01037(4) Uani 1 1 d .
N1 N 0.4407(6) 0.2793(8) 0.5006(8) 0.0131(18) Uani 1 1 d U
N2 N 0.4503(6) 0.1983(6) 0.5810(8) 0.0098(13) Uani 1 1 d U
N3 N 0.5101(6) 0.1109(8) 0.6142(7) 0.0160(14) Uani 1 1 d U
N4 N 0.2375(6) 0.2696(7) 0.3221(7) 0.0090(16) Uani 1 1 d U
N5 N 0.2298(6) 0.2004(6) 0.2505(8) 0.0118(12) Uani 1 1 d U
N6 N 0.1691(5) 0.1162(7) 0.2158(7) 0.0118(12) Uani 1 1 d U
O1 O 0.3303(5) 0.3945(8) 0.5294(7) 0.0161(16) Uani 1 1 d U
O2 O 0.3473(5) 0.3966(7) 0.2927(6) 0.0098(14) Uani 1 1 d U

loop_
_atom_site_aniso_label
_atom_site_aniso_U_11
_atom_site_aniso_U_22
_atom_site_aniso_U_33
_atom_site_aniso_U_23
_atom_site_aniso_U_13
_atom_site_aniso_U_12
C1 0.0120(15) 0.0133(15) 0.0078(16) 0.0002(10) 0.0071(11) -0.0026(9)
C2 0.012(2) 0.013(2) 0.011(2) 0.0022(14) 0.0076(16) 0.0017(14)
C3 0.023(2) 0.022(2) 0.015(2) 0.0032(15) 0.0135(17) -0.0029(15)
C4 0.015(2) 0.016(2) 0.012(3) 0.0011(14) 0.0084(18) -0.0019(14)
C5 0.014(2) 0.012(2) 0.013(2) 0.0004(14) 0.0062(16) 0.0021(14)
C6 0.0120(15) 0.0133(15) 0.0078(16) 0.0002(10) 0.0071(11) -0.0026(9)
C7 0.024(3) 0.022(2) 0.017(3) 0.0015(15) 0.0114(17) -0.0010(16)
C8 0.015(2) 0.012(2) 0.012(2) -0.0011(14) 0.0061(16) -0.0012(14)
C9 0.011(3) 0.014(3) 0.014(3) -0.0006(13) 0.008(2) 0.0002(13)
C10 0.0096(19) 0.0127(19) 0.015(2) -0.0006(14) 0.0062(14) 0.0027(13)
C11 0.019(3) 0.022(3) 0.018(3) 0.0028(15) 0.0106(18) -0.0027(15)
C12 0.014(3) 0.017(3) 0.015(3) -0.0001(15) 0.0093(18) -0.0013(14)
C13 0.014(2) 0.017(2) 0.009(2) -0.0030(14) 0.0101(17) -0.0044(13)
C14 0.0111(17) 0.0092(17) 0.010(2) 0.0021(13) 0.0042(13) -0.0024(12)
C15 0.018(3) 0.020(2) 0.020(3) 0.0018(15) 0.0114(18) -0.0049(15)
C16 0.0129(18) 0.0113(18) 0.013(2) 0.0004(14) 0.0084(14) -0.0061(13)
C17 0.016(2) 0.016(2) 0.013(3) 0.0001(14) 0.0076(18) -0.0011(14)
C18 0.013(2) 0.014(2) 0.012(2) 0.0008(13) 0.0095(16) -0.0017(13)
C19 0.0075(17) 0.0098(17) 0.011(2) 0.0015(12) 0.0041(14) -0.0042(12)
C20 0.021(2) 0.021(2) 0.018(3) -0.0037(14) 0.0124(18) 0.0011(14)
C21 0.010(2) 0.012(2) 0.011(2) 0.0037(14) 0.0061(16) -0.0003(13)
C22 0.016(3) 0.020(3) 0.021(3) 0.0016(15) 0.010(2) -0.0047(14)
C23 0.018(2) 0.024(3) 0.023(3) 0.0041(16) 0.0144(17) 0.0002(15)
C24 0.011(2) 0.020(2) 0.015(2) 0.0060(14) 0.0109(17) -0.0013(13)
C25 0.014(3) 0.018(3) 0.017(3) 0.0003(15) 0.0097(18) 0.0006(15)
C26 0.0064(18) 0.0069(18) 0.006(2) 0.0022(13) 0.0020(14) -0.0005(12)
Cl1 0.0211(19) 0.0156(17) 0.026(3) -0.0033(9) 0.016(2) -0.0043(8)
Cl2 0.0161(17) 0.0194(18) 0.013(2) 0.0058(9) 0.0092(17) 0.0082(8)
Hf1 0.01203(5) 0.00989(5) 0.01115(7) 0.00019(19) 0.00773(5) -0.00008(17)
N1 0.015(2) 0.015(2) 0.013(2) 0.0007(14) 0.0108(16) -0.0012(14)
N2 0.0118(16) 0.0101(16) 0.008(2) 0.0006(11) 0.0055(13) -0.0014(11)
N3 0.0166(17) 0.0161(18) 0.017(2) 0.0020(13) 0.0102(14) 0.0036(12)
N4 0.0091(19) 0.0057(18) 0.010(2) -0.0008(13) 0.0043(14) -0.0019(12)
N5 0.0127(14) 0.0130(15) 0.0109(16) 0.0000(9) 0.0074(11) -0.0035(9)
N6 0.0127(14) 0.0130(15) 0.0109(16) 0.0000(9) 0.0074(11) -0.0035(9)
O1 0.018(2) 0.018(2) 0.016(2) 0.0007(15) 0.0115(15) 0.0011(14)
O2 0.0127(18) 0.0093(17) 0.009(2) -0.0010(13) 0.0073(14) -0.0027(12)

loop_
_atom_type_symbol
_atom_type_description
_atom_type_scat_dispersion_real
_atom_type_scat_dispersion_imag
_atom_type_scat_source
C C 0.0033 0.0016 'International Tables Vol C Tables 4.2.6.8 and 6.1.1.4'
H H 0.0000 0.0000 'International Tables Vol C Tables 4.2.6.8 and 6.1.1.4'
N N 0.0061 0.0033 'International Tables Vol C Tables 4.2.6.8 and 6.1.1.4'
O O 0.0106 0.0060 'International Tables Vol C Tables 4.2.6.8 and 6.1.1.4'
Cl Cl 0.1484 0.1585 'International Tables Vol C Tables 4.2.6.8 and 6.1.1.4'
Hf Hf -0.5830 6.1852 'International Tables Vol C Tables 4.2.6.8 and 6.1.1.4'

loop_
_geom_angle_atom_site_label_1
_geom_angle_atom_site_label_2
_geom_angle_atom_site_label_3
_geom_angle
C6 C1 O1 124.7(9)
C6 C1 C2 121.1(9)
O1 C1 C2 114.2(8)
C1 C2 C3 115.0(8)
C1 C2 H2 122.5
C3 C2 H2 122.5
C4 C3 C2 123.6(10)
C4 C3 H3 118.2
C2 C3 H3 118.2
C3 C4 C5 118.5(10)
C3 C4 C7 121.2(10)
C5 C4 C7 120.3(10)
C4 C5 C6 121.6(8)
C4 C5 H5 119.2
C6 C5 H5 119.2
C1 C6 N2 124.8(8)
C1 C6 C5 120.2(9)
N2 C6 C5 114.6(7)
C4 C7 H7A 109.5
C4 C7 H7B 109.5
H7A C7 H7B 109.5
C4 C7 H7C 109.5
H7A C7 H7C 109.5
H7B C7 H7C 109.5
C9 C8 N3 130.3(10)
C9 C8 C13 124.3(9)
N3 C8 C13 105.4(8)
C10 C9 C8 119.3(10)
C10 C9 H9 120.4
C8 C9 H9 120.4
C9 C10 C11 118.4(8)
C9 C10 H10 120.8
C11 C10 H10 120.8
C12 C11 C10 123.1(9)
C12 C11 H11 118.4
C10 C11 H11 118.4
C11 C12 C13 115.5(10)
C11 C12 H12 122.2
C13 C12 H12 122.2
N1 C13 C8 116.1(7)
N1 C13 C12 124.6(9)
C8 C13 C12 119.2(8)
O2 C14 C15 125.2(8)
O2 C14 C19 119.4(8)
C15 C14 C19 115.4(9)
C16 C15 C14 126.6(9)
C16 C15 H15 116.7
C14 C15 H15 116.7
C15 C16 C17 118.9(9)
C15 C16 H16 120.5
C17 C16 H16 120.5
C18 C17 C20 121.7(10)
C18 C17 C16 118.1(9)
C20 C17 C16 120.0(9)
C19 C18 C17 119.6(9)
C19 C18 H18 120.2
C17 C18 H18 120.2
C18 C19 N5 120.4(7)
C18 C19 C14 121.3(9)
N5 C19 C14 118.3(8)
C17 C20 H20A 109.5
C17 C20 H20B 109.5
H20A C20 H20B 109.5
C17 C20 H20C 109.5
H20A C20 H20C 109.5
H20B C20 H20C 109.5
N6 C21 C26 112.5(8)
N6 C21 C22 128.5(10)
C26 C21 C22 118.9(9)
C23 C22 C21 114.0(10)
C23 C22 H22 123.0
C21 C22 H22 123.0
C24 C23 C22 124.8(10)
C24 C23 H23 117.6
C22 C23 H23 117.6
C23 C24 C25 122.3(10)
C23 C24 H24 118.8
C25 C24 H24 118.8
C26 C25 C24 117.5(10)
C26 C25 H25 121.2
C24 C25 H25 121.2
C25 C26 N4 137.7(9)
C25 C26 C21 122.1(8)
N4 C26 C21 100.0(7)
O1 Hf1 O2 156.19(7)
O1 Hf1 N1 76.6(3)
O2 Hf1 N1 86.8(3)
O1 Hf1 Cl1 101.4(3)
O2 Hf1 Cl1 94.8(2)
N1 Hf1 Cl1 87.9(3)
O1 Hf1 N4 85.6(3)
O2 Hf1 N4 76.0(3)
N1 Hf1 N4 85.14(7)
Cl1 Hf1 N4 168.8(2)
O1 Hf1 Cl2 95.1(3)
O2 Hf1 Cl2 99.5(3)
N1 Hf1 Cl2 170.1(2)
Cl1 Hf1 Cl2 99.02(2)
N4 Hf1 Cl2 89.0(2)
C13 N1 N2 97.1(8)
C13 N1 Hf1 134.9(7)
N2 N1 Hf1 127.9(7)
N3 N2 C6 122.9(8)
N3 N2 N1 116.0(8)
C6 N2 N1 121.1(8)
N2 N3 C8 105.4(8)
N5 N4 C26 109.1(8)
N5 N4 Hf1 127.3(7)
C26 N4 Hf1 123.6(6)
N4 N5 N6 114.5(9)
N4 N5 C19 129.6(8)
N6 N5 C19 115.6(8)
N5 N6 C21 103.8(8)
C1 O1 Hf1 142.3(7)
C14 O2 Hf1 146.9(6)

loop_
_geom_bond_atom_site_label_1
_geom_bond_atom_site_label_2
_geom_bond_distance
C1 C6 1.265(11)
C1 O1 1.367(12)
C1 C2 1.437(14)
C2 C3 1.478(13)
C2 H2 0.9500
C3 C4 1.275(13)
C3 H3 0.9500
C4 C5 1.355(14)
C4 C7 1.515(15)
C5 C6 1.455(13)
C5 H5 0.9500
C6 N2 1.419(12)
C7 H7A 0.9800
C7 H7B 0.9800
C7 H7C 0.9800
C8 C9 1.358(15)
C8 N3 1.379(12)
C8 C13 1.394(13)
C9 C10 1.350(18)
C9 H9 0.9500
C10 C11 1.537(14)
C10 H10 0.9500
C11 C12 1.315(13)
C11 H11 0.9500
C12 C13 1.501(13)
C12 H12 0.9500
C13 N1 1.350(12)
C14 O2 1.329(12)
C14 C15 1.351(15)
C14 C19 1.511(11)
C15 C16 1.291(14)
C15 H15 0.9500
C16 C17 1.504(13)
C16 H16 0.9500
C17 C18 1.407(14)
C17 C20 1.490(15)
C18 C19 1.352(12)
C18 H18 0.9500
C19 N5 1.450(12)
C20 H20A 0.9800
C20 H20B 0.9800
C20 H20C 0.9800
C21 N6 1.320(11)
C21 C26 1.425(12)
C21 C22 1.467(16)
C22 C23 1.38(2)
C22 H22 0.9500
C23 C24 1.295(14)
C23 H23 0.9500
C24 C25 1.416(13)
C24 H24 0.9500
C25 C26 1.309(13)
C25 H25 0.9500
C26 N4 1.394(11)
Cl1 Hf1 2.385(4)
Cl2 Hf1 2.403(4)
Hf1 O1 1.958(8)
Hf1 O2 1.971(7)
Hf1 N1 2.295(9)
Hf1 N4 2.392(8)
N1 N2 1.451(12)
N2 N3 1.326(11)
N4 N5 1.279(13)
N5 N6 1.311(11)

loop_
_geom_torsion_atom_site_label_1
_geom_torsion_atom_site_label_2
_geom_torsion_atom_site_label_3
_geom_torsion_atom_site_label_4
_geom_torsion
C6 C1 C2 C3 0.5(14)
O1 C1 C2 C3 -179.3(8)
C1 C2 C3 C4 -0.9(15)
C2 C3 C4 C5 1.2(16)
C2 C3 C4 C7 -177.7(10)
C3 C4 C5 C6 -1.0(15)
C7 C4 C5 C6 177.8(9)
O1 C1 C6 N2 6.7(15)
C2 C1 C6 N2 -173.1(9)
O1 C1 C6 C5 179.4(9)
C2 C1 C6 C5 -0.4(14)
C4 C5 C6 C1 0.7(14)
C4 C5 C6 N2 174.1(9)
N3 C8 C9 C10 -178.9(10)
C13 C8 C9 C10 -2.2(18)
C8 C9 C10 C11 2.6(16)
C9 C10 C11 C12 -3.3(15)
C10 C11 C12 C13 3.1(15)
C9 C8 C13 N1 179.4(10)
N3 C8 C13 N1 -3.3(12)
C9 C8 C13 C12 2.1(16)
N3 C8 C13 C12 179.4(9)
C11 C12 C13 N1 -179.5(10)
C11 C12 C13 C8 -2.5(14)
O2 C14 C15 C16 177.7(10)
C19 C14 C15 C16 -3.2(15)
C14 C15 C16 C17 2.7(16)
C15 C16 C17 C18 -1.5(14)
C15 C16 C17 C20 173.6(10)
C20 C17 C18 C19 -173.7(9)
C16 C17 C18 C19 1.3(14)
C17 C18 C19 N5 176.3(9)
C17 C18 C19 C14 -1.9(14)
O2 C14 C19 C18 -178.1(9)
C15 C14 C19 C18 2.7(13)
O2 C14 C19 N5 3.6(12)
C15 C14 C19 N5 -175.6(9)
N6 C21 C22 C23 178.6(10)
C26 C21 C22 C23 1.8(15)
C21 C22 C23 C24 -0.1(17)
C22 C23 C24 C25 1.8(17)
C23 C24 C25 C26 -5.3(16)
C24 C25 C26 N4 -178.5(10)
C24 C25 C26 C21 7.1(15)
N6 C21 C26 C25 177.1(9)
C22 C21 C26 C25 -5.6(15)
N6 C21 C26 N4 1.0(10)
C22 C21 C26 N4 178.2(9)
C8 C13 N1 N2 3.0(11)
C12 C13 N1 N2 -179.9(9)
C8 C13 N1 Hf1 -173.6(7)
C12 C13 N1 Hf1 3.5(16)
O1 Hf1 N1 C13 -170.7(11)
O2 Hf1 N1 C13 26.5(10)
Cl1 Hf1 N1 C13 -68.4(10)
N4 Hf1 N1 C13 102.7(9)
Cl2 Hf1 N1 C13 156.3(13)
O1 Hf1 N1 N2 13.6(8)
O2 Hf1 N1 N2 -149.2(8)
Cl1 Hf1 N1 N2 115.8(8)
N4 Hf1 N1 N2 -73.0(9)
Cl2 Hf1 N1 N2 -19(2)
C1 C6 N2 N3 171.2(10)
C5 C6 N2 N3 -1.8(13)
C1 C6 N2 N1 -6.2(14)
C5 C6 N2 N1 -179.2(8)
C13 N1 N2 N3 -1.8(11)
Hf1 N1 N2 N3 175.2(7)
C13 N1 N2 C6 175.8(9)
Hf1 N1 N2 C6 -7.2(13)
C6 N2 N3 C8 -177.6(9)
N1 N2 N3 C8 0.0(11)
C9 C8 N3 N2 178.9(12)
C13 C8 N3 N2 1.8(10)
C25 C26 N4 N5 -175.3(12)
C21 C26 N4 N5 -0.2(10)
C25 C26 N4 Hf1 5.3(17)
C21 C26 N4 Hf1 -179.5(6)
O1 Hf1 N4 N5 -151.4(9)
O2 Hf1 N4 N5 13.4(9)
N1 Hf1 N4 N5 -74.5(10)
Cl1 Hf1 N4 N5 -22(2)
Cl2 Hf1 N4 N5 113.4(9)
O1 Hf1 N4 C26 27.8(8)
O2 Hf1 N4 C26 -167.4(8)
N1 Hf1 N4 C26 104.7(7)
Cl1 Hf1 N4 C26 156.8(11)
Cl2 Hf1 N4 C26 -67.4(7)
C26 N4 N5 N6 -0.7(12)
Hf1 N4 N5 N6 178.6(6)
C26 N4 N5 C19 172.9(9)
Hf1 N4 N5 C19 -7.8(16)
C18 C19 N5 N4 178.1(10)
C14 C19 N5 N4 -3.5(15)
C18 C19 N5 N6 -8.3(13)
C14 C19 N5 N6 170.0(8)
N4 N5 N6 C21 1.3(12)
C19 N5 N6 C21 -173.2(8)
C26 C21 N6 N5 -1.4(11)
C22 C21 N6 N5 -178.3(11)
C6 C1 O1 Hf1 11.2(18)
C2 C1 O1 Hf1 -168.9(8)
O2 Hf1 O1 C1 30(2)
N1 Hf1 O1 C1 -17.4(11)
Cl1 Hf1 O1 C1 -102.5(11)
N4 Hf1 O1 C1 68.6(11)
Cl2 Hf1 O1 C1 157.2(11)
C15 C14 O2 Hf1 -166.4(9)
C19 C14 O2 Hf1 14.5(17)
O1 Hf1 O2 C14 21(2)
N1 Hf1 O2 C14 66.5(12)
Cl1 Hf1 O2 C14 154.2(12)
N4 Hf1 O2 C14 -19.3(12)
Cl2 Hf1 O2 C14 -105.8(12)
